data_2201779
loop_
_publ_author_name
'Clegg, William'

_publ_section_title
;
 5-Cyano-7-methoxy-2,2-dimethyl-4-oxochroman-6-yl acetate
;
_journal_issue 1
_journal_name_full 'Acta Crystallographica Section E'
_journal_page_first o61
_journal_page_last o62
_journal_paper_doi 10.1107/S1600536802023000
_journal_volume 59
_journal_year 2003
_chemical_formula_iupac 'C15 H15 N O5'
_chemical_formula_moiety 'C15 H15 N O5'
_chemical_formula_sum 'C15 H15 N O5'
_chemical_formula_weight 289.28
_chemical_name_systematic
;
5-Cyano-7-methoxy-2,2-dimethyl-4-oxochroman-6-yl acetate
;
_space_group_IT_number 14
_symmetry_cell_setting monoclinic
_symmetry_space_group_name_Hall '-P 2ybc'
_symmetry_space_group_name_H-M 'P 1 21/c 1'
_atom_sites_solution_hydrogens geom
_atom_sites_solution_primary direct
_atom_sites_solution_secondary difmap
_audit_creation_method SHELXL-97
_cell_angle_alpha 90.00
_cell_angle_beta 98.089(8)
_cell_angle_gamma 90.00
_cell_formula_units_Z 4
_cell_length_a 8.3563(6)
_cell_length_b 15.0152(11)
_cell_length_c 11.7498(8)
_cell_measurement_reflns_used 32
_cell_measurement_temperature 295(2)
_cell_measurement_theta_max 12.5
_cell_measurement_theta_min 10.0
_cell_volume 1459.60(18)
_computing_cell_refinement DIF4
_computing_data_collection 'DIF4 (Stoe & Cie, 1988)'
_computing_data_reduction 'local programs'
_computing_molecular_graphics SHELXTL
_computing_publication_material 'SHELXTL and local programs'
_computing_structure_refinement SHELXTL
_computing_structure_solution 'SHELXTL (Sheldrick, 2001)'
_diffrn_ambient_temperature 295(2)
_diffrn_measured_fraction_theta_full 1.000
_diffrn_measured_fraction_theta_max 1.000
_diffrn_measurement_device_type 'Stoe-Siemens four-circle'
_diffrn_measurement_method \w/\q
_diffrn_radiation_monochromator graphite
_diffrn_radiation_source 'fine-focus sealed tube'
_diffrn_radiation_type MoK\a
_diffrn_radiation_wavelength 0.71073
_diffrn_reflns_av_R_equivalents 0.0190
_diffrn_reflns_av_sigmaI/netI 0.0272
_diffrn_reflns_limit_h_max 1
_diffrn_reflns_limit_h_min -9
_diffrn_reflns_limit_k_max 17
_diffrn_reflns_limit_k_min 0
_diffrn_reflns_limit_l_max 13
_diffrn_reflns_limit_l_min -13
_diffrn_reflns_number 2981
_diffrn_reflns_theta_full 25.0
_diffrn_reflns_theta_max 25.0
_diffrn_reflns_theta_min 2.21
_diffrn_standards_decay_% 0
_diffrn_standards_interval_time 60
_diffrn_standards_number 3
_exptl_absorpt_coefficient_mu 0.100
_exptl_absorpt_correction_type none
_exptl_crystal_colour colourless
_exptl_crystal_density_diffrn 1.316
_exptl_crystal_density_method 'not measured'
_exptl_crystal_description block
_exptl_crystal_F_000 608
_exptl_crystal_size_max 0.65
_exptl_crystal_size_mid 0.30
_exptl_crystal_size_min 0.25
_refine_diff_density_max 0.507
_refine_diff_density_min -0.320
_refine_ls_extinction_expression Fc^*^=kFc[1+0.001xFc^2^\l^3^/sin(2\q)]^-1/4^
_refine_ls_extinction_method none
_refine_ls_goodness_of_fit_ref 1.157
_refine_ls_hydrogen_treatment constr
_refine_ls_matrix_type full
_refine_ls_number_parameters 194
_refine_ls_number_reflns 2558
_refine_ls_number_restraints 0
_refine_ls_restrained_S_all 1.157
_refine_ls_R_factor_all 0.1232
_refine_ls_R_factor_gt 0.0933
_refine_ls_shift/su_max <0.001
_refine_ls_shift/su_mean 0.000
_refine_ls_structure_factor_coef Fsqd
_refine_ls_weighting_details 'w = 1/[\s^2^(Fo^2^)+(0.1867P)^2^+0.5937P] where P = (Fo^2^+2Fc^2^)/3'
_refine_ls_weighting_scheme calc
_refine_ls_wR_factor_gt 0.2760
_refine_ls_wR_factor_ref 0.3058
_reflns_number_gt 1790
_reflns_number_total 2558
_reflns_threshold_expression I>2\s(I)
_cod_data_source_file bt6217.cif
_cod_data_source_block I
_cod_original_sg_symbol_H-M 'P 21/c'
_cod_database_code 2201779
_cod_database_fobs_code 2201779

loop_
_symmetry_equiv_pos_as_xyz
'x, y, z'
'-x, y+1/2, -z+1/2'
'-x, -y, -z'
'x, -y-1/2, z-1/2'

loop_
_atom_site_label
_atom_site_fract_x
_atom_site_fract_y
_atom_site_fract_z
_atom_site_U_iso_or_equiv
_atom_site_adp_type
_atom_site_calc_flag
_atom_site_refinement_flags
_atom_site_occupancy
_atom_site_disorder_assembly
_atom_site_disorder_group
_atom_site_type_symbol
O1 0.5946(3) 0.71584(17) 0.0910(3) 0.0647(9) Uani d . 1 . . O
C2 0.6495(5) 0.8089(3) 0.0950(3) 0.0581(10) Uani d . 1 . . C
C3 0.6412(5) 0.8448(3) 0.2146(4) 0.0638(11) Uani d . 1 . . C
H3A 0.7198 0.8137 0.2690 0.077 Uiso calc R 1 . . H
H3B 0.6703 0.9074 0.2167 0.077 Uiso calc R 1 . . H
C4 0.4775(5) 0.8349(3) 0.2510(3) 0.0581(10) Uani d . 1 . . C
C4A 0.3906(4) 0.7537(2) 0.2095(3) 0.0507(9) Uani d . 1 . . C
C5 0.2441(4) 0.7269(2) 0.2476(3) 0.0502(9) Uani d . 1 . . C
C6 0.1737(4) 0.6473(2) 0.2118(3) 0.0510(9) Uani d . 1 . . C
C7 0.2423(4) 0.5912(2) 0.1371(3) 0.0515(9) Uani d . 1 . . C
C8 0.3837(4) 0.6168(2) 0.0990(3) 0.0544(9) Uani d . 1 . . C
H8 0.4309 0.5799 0.0495 0.065 Uiso calc R 1 . . H
C8A 0.4567(4) 0.6974(2) 0.1340(3) 0.0523(9) Uani d . 1 . . C
C9 0.8216(5) 0.8030(3) 0.0674(4) 0.0710(12) Uani d . 1 . . C
H9A 0.8682 0.8615 0.0694 0.107 Uiso calc R 1 . . H
H9B 0.8206 0.7779 -0.0078 0.107 Uiso calc R 1 . . H
H9C 0.8847 0.7658 0.1232 0.107 Uiso calc R 1 . . H
C10 0.5421(5) 0.8617(3) 0.0045(4) 0.0743(12) Uani d . 1 . . C
H10A 0.5776 0.9225 0.0060 0.112 Uiso calc R 1 . . H
H10B 0.4324 0.8593 0.0202 0.112 Uiso calc R 1 . . H
H10C 0.5480 0.8367 -0.0699 0.112 Uiso calc R 1 . . H
O11 0.4235(4) 0.88986(19) 0.3124(3) 0.0734(9) Uani d . 1 . . O
C12 0.1623(5) 0.7799(3) 0.3243(4) 0.0613(10) Uani d . 1 . . C
N13 0.0881(5) 0.8166(3) 0.3831(4) 0.0898(14) Uani d . 1 . . N
O14 0.0230(3) 0.62416(17) 0.2420(2) 0.0560(8) Uani d . 1 . . O
C15 0.0241(5) 0.5594(3) 0.3234(3) 0.0628(11) Uani d . 1 . . C
O16 0.1465(4) 0.5340(2) 0.3798(3) 0.0857(11) Uani d . 1 . . O
C17 -0.1431(6) 0.5264(4) 0.3277(4) 0.0838(14) Uani d . 1 . . C
H17A -0.1692 0.4811 0.2704 0.126 Uiso calc R 1 . . H
H17B -0.2181 0.5748 0.3131 0.126 Uiso calc R 1 . . H
H17C -0.1497 0.5019 0.4023 0.126 Uiso calc R 1 . . H
O18 0.1596(3) 0.51628(17) 0.1072(2) 0.0594(8) Uani d . 1 . . O
C19 0.2147(5) 0.4604(3) 0.0201(3) 0.0616(10) Uani d . 1 . . C
H19A 0.1450 0.4095 0.0066 0.092 Uiso calc R 1 . . H
H19B 0.3231 0.4409 0.0459 0.092 Uiso calc R 1 . . H
H19C 0.2123 0.4936 -0.0499 0.092 Uiso calc R 1 . . H

loop_
_atom_site_aniso_label
_atom_site_aniso_U_11
_atom_site_aniso_U_22
_atom_site_aniso_U_33
_atom_site_aniso_U_12
_atom_site_aniso_U_13
_atom_site_aniso_U_23
O1 0.0579(16) 0.0536(16) 0.088(2) -0.0078(12) 0.0311(14) -0.0100(14)
C2 0.055(2) 0.054(2) 0.068(2) -0.0079(17) 0.0190(18) -0.0082(17)
C3 0.058(2) 0.063(2) 0.071(2) -0.0095(18) 0.0104(18) -0.0112(19)
C4 0.062(2) 0.057(2) 0.055(2) -0.0005(18) 0.0073(17) -0.0062(17)
C4A 0.0506(19) 0.0484(19) 0.054(2) 0.0023(15) 0.0090(16) -0.0012(15)
C5 0.052(2) 0.0505(19) 0.0493(19) 0.0048(16) 0.0098(16) -0.0030(15)
C6 0.0485(19) 0.0507(19) 0.0549(19) 0.0042(16) 0.0115(16) 0.0018(16)
C7 0.051(2) 0.0474(19) 0.058(2) 0.0007(15) 0.0118(15) -0.0003(15)
C8 0.057(2) 0.048(2) 0.061(2) -0.0013(16) 0.0183(17) -0.0090(16)
C8A 0.0462(19) 0.052(2) 0.061(2) 0.0007(16) 0.0133(16) -0.0015(16)
C9 0.058(2) 0.068(3) 0.092(3) -0.007(2) 0.027(2) 0.000(2)
C10 0.069(3) 0.078(3) 0.075(3) -0.003(2) 0.008(2) 0.006(2)
O11 0.0738(19) 0.0669(18) 0.083(2) -0.0050(15) 0.0220(16) -0.0218(15)
C12 0.059(2) 0.064(2) 0.063(2) 0.0006(19) 0.0162(19) -0.0080(19)
N13 0.082(3) 0.093(3) 0.102(3) -0.006(2) 0.040(2) -0.029(2)
O14 0.0498(14) 0.0576(16) 0.0628(15) 0.0017(11) 0.0155(12) 0.0025(12)
C15 0.073(3) 0.063(2) 0.056(2) -0.005(2) 0.023(2) -0.0026(18)
O16 0.078(2) 0.100(3) 0.080(2) 0.0012(19) 0.0121(17) 0.0300(19)
C17 0.077(3) 0.094(3) 0.087(3) -0.021(3) 0.034(3) -0.002(3)
O18 0.0552(15) 0.0541(15) 0.0717(17) -0.0059(12) 0.0189(12) -0.0090(12)
C19 0.067(2) 0.054(2) 0.065(2) -0.0035(18) 0.0129(19) -0.0109(18)

loop_
_atom_type_symbol
_atom_type_description
_atom_type_scat_dispersion_real
_atom_type_scat_dispersion_imag
_atom_type_scat_source
C C 0.0033 0.0016 'International Tables Vol C Tables 4.2.6.8 and 6.1.1.4'
H H 0.0000 0.0000 'International Tables Vol C Tables 4.2.6.8 and 6.1.1.4'
N N 0.0061 0.0033 'International Tables Vol C Tables 4.2.6.8 and 6.1.1.4'
O O 0.0106 0.0060 'International Tables Vol C Tables 4.2.6.8 and 6.1.1.4'

loop_
_geom_angle_atom_site_label_1
_geom_angle_atom_site_label_2
_geom_angle_atom_site_label_3
_geom_angle
_geom_angle_publ_flag
C2 O1 C8A 117.5(3) yes
O1 C2 C3 108.2(3) yes
O1 C2 C9 103.7(3) ?
O1 C2 C10 108.9(3) ?
C3 C2 C9 112.8(3) ?
C3 C2 C10 111.4(3) ?
C9 C2 C10 111.5(4) ?
C2 C3 H3A 108.9 ?
C2 C3 H3B 108.9 ?
C2 C3 C4 113.2(3) yes
H3A C3 H3B 107.8 ?
H3A C3 C4 108.9 ?
H3B C3 C4 108.9 ?
C3 C4 C4A 114.7(3) yes
C3 C4 O11 121.9(4) yes
C4A C4 O11 123.4(4) yes
C4 C4A C5 122.7(3) ?
C4 C4A C8A 119.6(3) ?
C5 C4A C8A 117.7(3) ?
C4A C5 C6 120.1(3) ?
C4A C5 C12 123.0(3) yes
C6 C5 C12 116.9(3) yes
C5 C6 C7 121.5(3) ?
C5 C6 O14 120.1(3) ?
C7 C6 O14 118.2(3) ?
C6 C7 C8 118.9(3) ?
C6 C7 O18 115.4(3) ?
C8 C7 O18 125.7(3) ?
C7 C8 H8 119.7 ?
C7 C8 C8A 120.5(3) ?
H8 C8 C8A 119.7 ?
O1 C8A C4A 123.3(3) ?
O1 C8A C8 115.4(3) ?
C4A C8A C8 121.3(3) ?
C2 C9 H9A 109.5 ?
C2 C9 H9B 109.5 ?
C2 C9 H9C 109.5 ?
H9A C9 H9B 109.5 ?
H9A C9 H9C 109.5 ?
H9B C9 H9C 109.5 ?
C2 C10 H10A 109.5 ?
C2 C10 H10B 109.5 ?
C2 C10 H10C 109.5 ?
H10A C10 H10B 109.5 ?
H10A C10 H10C 109.5 ?
H10B C10 H10C 109.5 ?
C5 C12 N13 174.4(5) yes
C6 O14 C15 116.0(3) ?
O14 C15 O16 122.4(4) ?
O14 C15 C17 110.3(4) ?
O16 C15 C17 127.3(4) ?
C15 C17 H17A 109.5 ?
C15 C17 H17B 109.5 ?
C15 C17 H17C 109.5 ?
H17A C17 H17B 109.5 ?
H17A C17 H17C 109.5 ?
H17B C17 H17C 109.5 ?
C7 O18 C19 118.0(3) ?
O18 C19 H19A 109.5 ?
O18 C19 H19B 109.5 ?
O18 C19 H19C 109.5 ?
H19A C19 H19B 109.5 ?
H19A C19 H19C 109.5 ?
H19B C19 H19C 109.5 ?

loop_
_geom_bond_atom_site_label_1
_geom_bond_atom_site_label_2
_geom_bond_site_symmetry_2
_geom_bond_distance
_geom_bond_publ_flag
O1 C2 . 1.470(4) yes
O1 C8A . 1.350(4) yes
C2 C3 . 1.515(5) yes
C2 C9 . 1.521(5) ?
C2 C10 . 1.515(6) ?
C3 H3A . 0.970 ?
C3 H3B . 0.970 ?
C3 C4 . 1.497(6) yes
C4 C4A . 1.467(5) yes
C4 O11 . 1.223(5) yes
C4A C5 . 1.419(5) ?
C4A C8A . 1.395(5) ?
C5 C6 . 1.371(5) ?
C5 C12 . 1.444(5) yes
C6 C7 . 1.396(5) ?
C6 O14 . 1.400(4) ?
C7 C8 . 1.376(5) ?
C7 O18 . 1.341(4) ?
C8 H8 . 0.930 ?
C8 C8A . 1.391(5) ?
C9 H9A . 0.960 ?
C9 H9B . 0.960 ?
C9 H9C . 0.960 ?
C10 H10A . 0.960 ?
C10 H10B . 0.960 ?
C10 H10C . 0.960 ?
C12 N13 . 1.134(5) yes
O14 C15 . 1.363(5) ?
C15 O16 . 1.200(5) ?
C15 C17 . 1.490(6) ?
C17 H17A . 0.960 ?
C17 H17B . 0.960 ?
C17 H17C . 0.960 ?
O18 C19 . 1.448(4) ?
C19 H19A . 0.960 ?
C19 H19B . 0.960 ?
C19 H19C . 0.960 ?

loop_
_geom_torsion_atom_site_label_1
_geom_torsion_atom_site_label_2
_geom_torsion_atom_site_label_3
_geom_torsion_atom_site_label_4
_geom_torsion
_geom_torsion_publ_flag
C8A O1 C2 C3 47.3(4) yes
C8A O1 C2 C9 167.3(3) ?
C8A O1 C2 C10 -73.9(4) ?
O1 C2 C3 C4 -54.9(4) yes
C9 C2 C3 C4 -169.1(4) ?
C10 C2 C3 C4 64.7(5) ?
C2 C3 C4 C4A 35.2(5) yes
C2 C3 C4 O11 -146.1(4) ?
C3 C4 C4A C5 171.3(3) ?
C3 C4 C4A C8A -5.3(5) ?
O11 C4 C4A C5 -7.4(6) ?
O11 C4 C4A C8A 176.0(4) ?
C4 C4A C5 C6 -175.6(3) ?
C4 C4A C5 C12 4.3(6) ?
C8A C4A C5 C6 1.1(5) ?
C8A C4A C5 C12 -179.0(3) ?
C4A C5 C6 C7 -0.4(5) ?
C4A C5 C6 O14 -174.9(3) ?
C12 C5 C6 C7 179.7(3) ?
C12 C5 C6 O14 5.1(5) ?
C5 C6 C7 C8 0.0(5) ?
C5 C6 C7 O18 -178.8(3) ?
O14 C6 C7 C8 174.6(3) ?
O14 C6 C7 O18 -4.1(5) ?
C6 C7 C8 C8A -0.2(6) ?
O18 C7 C8 C8A 178.4(3) ?
C2 O1 C8A C4A -19.1(5) ?
C2 O1 C8A C8 161.7(3) ?
C7 C8 C8A O1 -179.8(3) ?
C7 C8 C8A C4A 0.9(6) ?
C4 C4A C8A O1 -3.8(6) ?
C4 C4A C8A C8 175.5(3) ?
C5 C4A C8A O1 179.5(3) ?
C5 C4A C8A C8 -1.3(5) ?
C5 C6 O14 C15 -106.9(4) yes
C7 C6 O14 C15 78.4(4) yes
C6 O14 C15 O16 12.0(6) ?
C6 O14 C15 C17 -166.7(3) ?
C6 C7 O18 C19 173.1(3) yes
C8 C7 O18 C19 -5.5(5) yes

loop_
_cod_related_entry_id
_cod_related_entry_database
_cod_related_entry_code
1 ChemSpider 4417268
